data_1563346
loop_
_publ_author_name
'Wang, Qing'
'Yan, Xuhuan'
'Zhang, Hongrui'
'Liu, Weisheng'
'Tang, Yu'
'Tan, Minyu'

_publ_section_title
;
 Crystal structures and luminescent properties of lanthanide nitrate
 coordination polymers with structurally related amide type bridging
 podands
;
_journal_issue 1
_journal_name_full 'Journal of Solid State Chemistry'
_journal_page_first 164
_journal_page_last 170
_journal_paper_doi 10.1016/j.jssc.2010.11.011
_journal_volume 184
_journal_year 2011
_chemical_formula_sum 'C34 H34 N7 O15 Tb'
_chemical_formula_weight 939.60
_space_group_IT_number 61
_space_group_name_Hall '-P 2ac 2ab'
_space_group_name_H-M_alt 'P b c a'
_symmetry_cell_setting orthorhombic
_symmetry_space_group_name_H-M 'P b c a'
_atom_sites_solution_hydrogens geom
_atom_sites_solution_primary direct
_atom_sites_solution_secondary difmap
_audit_creation_method SHELXL-97
_cell_angle_alpha 90.00
_cell_angle_beta 90.00
_cell_angle_gamma 90.00
_cell_formula_units_Z 8
_cell_length_a 17.818(4)
_cell_length_b 17.818
_cell_length_c 23.674(6)
_cell_measurement_reflns_used 9929
_cell_measurement_temperature 296(2)
_cell_measurement_theta_max 27.65
_cell_measurement_theta_min 2.36
_cell_volume 7516(3)
_computing_cell_refinement 'Bruker SAINT'
_computing_data_collection 'Bruker APEX2'
_computing_data_reduction 'Bruker SAINT'
_computing_molecular_graphics 'Bruker SHELXTL'
_computing_publication_material 'Bruker SHELXTL'
_computing_structure_refinement 'SHELXL-97 (Sheldrick, 2008)'
_computing_structure_solution 'SHELXS-97 (Sheldrick, 2008)'
_diffrn_ambient_temperature 296(2)
_diffrn_measured_fraction_theta_full 0.982
_diffrn_measured_fraction_theta_max 0.982
_diffrn_measurement_device_type 'Bruker APEX-II CCD'
_diffrn_measurement_method '\f and \w scans'
_diffrn_radiation_monochromator graphite
_diffrn_radiation_source 'fine-focus sealed tube'
_diffrn_radiation_type MoK\a
_diffrn_radiation_wavelength 0.71073
_diffrn_reflns_av_R_equivalents 0.0518
_diffrn_reflns_av_sigmaI/netI 0.0398
_diffrn_reflns_limit_h_max 23
_diffrn_reflns_limit_h_min -22
_diffrn_reflns_limit_k_max 20
_diffrn_reflns_limit_k_min -23
_diffrn_reflns_limit_l_max 29
_diffrn_reflns_limit_l_min -29
_diffrn_reflns_number 42845
_diffrn_reflns_theta_full 27.90
_diffrn_reflns_theta_max 27.90
_diffrn_reflns_theta_min 1.72
_exptl_absorpt_coefficient_mu 1.962
_exptl_absorpt_correction_T_max 0.5906
_exptl_absorpt_correction_T_min 0.5226
_exptl_absorpt_correction_type none
_exptl_crystal_colour colorless
_exptl_crystal_density_diffrn 1.661
_exptl_crystal_density_method 'not measured'
_exptl_crystal_description block
_exptl_crystal_F_000 3776
_exptl_crystal_size_max 0.38
_exptl_crystal_size_mid 0.34
_exptl_crystal_size_min 0.30
_refine_diff_density_max 0.691
_refine_diff_density_min -0.645
_refine_diff_density_rms 0.082
_refine_ls_extinction_coef 0.00030(2)
_refine_ls_extinction_expression Fc^*^=kFc[1+0.001xFc^2^\l^3^/sin(2\q)]^-1/4^
_refine_ls_extinction_method SHELXL
_refine_ls_goodness_of_fit_ref 1.002
_refine_ls_hydrogen_treatment mixed
_refine_ls_matrix_type full
_refine_ls_number_parameters 531
_refine_ls_number_reflns 8836
_refine_ls_number_restraints 6
_refine_ls_restrained_S_all 1.002
_refine_ls_R_factor_all 0.0604
_refine_ls_R_factor_gt 0.0304
_refine_ls_shift/su_max 0.002
_refine_ls_shift/su_mean 0.000
_refine_ls_structure_factor_coef Fsqd
_refine_ls_weighting_details 'calc w=1/[\s^2^(Fo^2^)+(0.0261P)^2^+4.8040P] where P=(Fo^2^+2Fc^2^)/3'
_refine_ls_weighting_scheme calc
_refine_ls_wR_factor_gt 0.0613
_refine_ls_wR_factor_ref 0.0727
_reflns_number_gt 6008
_reflns_number_total 8836
_reflns_threshold_expression >2sigma(I)
_cod_data_source_file JSSC-2011-184-164.cif
_cod_data_source_block pbca
_cod_depositor_comments
;
The following automatic conversions were performed:

data item '_symmetry_cell_setting' value 'Orthorhombic' was changed
to 'orthorhombic' in accordance with the built-in table derived from
the CIF Core dictionary named 'cif_core.dic' version 2.4.5 last
updated on 2014-11-21.

Automatic conversion script
Id: cif_fix_values 8369 2020-08-20 11:38:08Z andrius 
;
_cod_original_sg_symbol_H-M Pbca
_cod_database_code 1563346

loop_
_symmetry_equiv_pos_as_xyz
'x, y, z'
'-x+1/2, -y, z+1/2'
'-x, y+1/2, -z+1/2'
'x+1/2, -y+1/2, -z'
'-x, -y, -z'
'x-1/2, y, -z-1/2'
'x, -y-1/2, z-1/2'
'-x-1/2, y-1/2, z'

loop_
_atom_site_label
_atom_site_type_symbol
_atom_site_fract_x
_atom_site_fract_y
_atom_site_fract_z
_atom_site_U_iso_or_equiv
_atom_site_adp_type
_atom_site_occupancy
_atom_site_symmetry_multiplicity
_atom_site_calc_flag
_atom_site_refinement_flags
_atom_site_disorder_assembly
_atom_site_disorder_group
C1 C 0.03393(19) 0.12323(18) 0.37573(15) 0.0467(8) Uani 1 1 d . . .
H1 H 0.0203 0.1011 0.3417 0.056 Uiso 1 1 calc R . .
C3 C 0.0737(2) 0.18702(19) 0.47698(14) 0.0460(8) Uani 1 1 d . . .
H3 H 0.0867 0.2085 0.5114 0.055 Uiso 1 1 calc R . .
C4 C 0.1624(2) 0.31603(18) 0.47831(12) 0.0474(9) Uani 1 1 d . . .
H4A H 0.1914 0.2810 0.5008 0.057 Uiso 1 1 calc R . .
H4B H 0.1177 0.3296 0.4993 0.057 Uiso 1 1 calc R . .
C5 C 0.09819(18) 0.21952(17) 0.42716(12) 0.0361(7) Uani 1 1 d . . .
C6 C 0.07703(18) 0.18808(17) 0.37509(13) 0.0362(7) Uani 1 1 d . . .
C7 C 0.20797(19) 0.38463(18) 0.46582(12) 0.0404(8) Uani 1 1 d . . .
C8 C 0.2103(2) 0.5176(2) 0.45153(14) 0.0547(10) Uani 1 1 d . . .
H8 H 0.1851 0.5633 0.4494 0.066 Uiso 1 1 calc R . .
C9 C 0.1711(2) 0.4529(2) 0.46248(13) 0.0499(9) Uani 1 1 d . . .
H9 H 0.1194 0.4549 0.4677 0.060 Uiso 1 1 calc R . .
C10 C 0.0304(2) 0.1232(2) 0.47592(15) 0.0539(9) Uani 1 1 d . . .
H10 H 0.0143 0.1018 0.5097 0.065 Uiso 1 1 calc R . .
C11 C 0.0108(2) 0.0908(2) 0.42560(16) 0.0564(10) Uani 1 1 d . . .
H11 H -0.0179 0.0473 0.4251 0.068 Uiso 1 1 calc R . .
C12 C 0.28613(19) 0.38236(18) 0.45800(11) 0.0385(8) Uani 1 1 d . . .
C13 C 0.3289(2) 0.31097(18) 0.46292(12) 0.0460(9) Uani 1 1 d . . .
H13A H 0.3011 0.2700 0.4458 0.055 Uiso 1 1 calc R . .
H13B H 0.3771 0.3153 0.4442 0.055 Uiso 1 1 calc R . .
C15 C 0.38065(17) 0.23768(16) 0.54035(12) 0.0352(7) Uani 1 1 d . . .
C16 C 0.4094(2) 0.18513(17) 0.50326(13) 0.0440(8) Uani 1 1 d . . .
H16 H 0.4014 0.1902 0.4646 0.053 Uiso 1 1 calc R . .
C17 C 0.39388(17) 0.23136(16) 0.59869(12) 0.0320(7) Uani 1 1 d . . .
C18 C 0.43583(18) 0.17027(18) 0.61752(13) 0.0413(8) Uani 1 1 d . . .
H18 H 0.4455 0.1653 0.6559 0.050 Uiso 1 1 calc R . .
C19 C 0.44983(19) 0.12522(19) 0.52390(14) 0.0477(8) Uani 1 1 d . . .
H19 H 0.4684 0.0895 0.4989 0.057 Uiso 1 1 calc R . .
C26 C 0.1751(2) 0.29843(18) 0.25862(13) 0.0475(8) Uani 1 1 d . . .
H26A H 0.1320 0.3091 0.2349 0.057 Uiso 1 1 calc R . .
H26B H 0.2048 0.2601 0.2401 0.057 Uiso 1 1 calc R . .
C28 C 0.09563(18) 0.22035(18) 0.31886(13) 0.0382(7) Uani 1 1 d . . .
C29 C 0.22124(19) 0.36818(19) 0.26484(13) 0.0418(8) Uani 1 1 d . . .
C30 C 0.4633(2) 0.11723(19) 0.58085(14) 0.0506(9) Uani 1 1 d . . .
H30 H 0.4906 0.0765 0.5943 0.061 Uiso 1 1 calc R . .
C31 C 0.2871(2) 0.5152(2) 0.44366(14) 0.0546(10) Uani 1 1 d . . .
H31 H 0.3134 0.5592 0.4361 0.066 Uiso 1 1 calc R . .
C32 C 0.3245(2) 0.44831(19) 0.44697(13) 0.0476(9) Uani 1 1 d . . .
H32 H 0.3762 0.4471 0.4418 0.057 Uiso 1 1 calc R . .
C33 C 0.36602(18) 0.28443(16) 0.64273(12) 0.0335(7) Uani 1 1 d . . .
C36 C 0.2852(2) 0.3798(2) 0.23324(16) 0.0588(10) Uani 1 1 d . . .
H36 H 0.3027 0.3428 0.2089 0.071 Uiso 1 1 calc R . .
C37 C 0.3227(2) 0.4469(3) 0.2383(2) 0.0719(12) Uani 1 1 d . . .
H37 H 0.3652 0.4563 0.2167 0.086 Uiso 1 1 calc R . .
C38 C 0.2972(3) 0.4992(3) 0.27504(19) 0.0714(13) Uani 1 1 d . . .
H38 H 0.3223 0.5445 0.2797 0.086 Uiso 1 1 calc R . .
C40 C 0.29131(19) 0.46237(19) 0.64489(12) 0.0414(8) Uani 1 1 d . . .
C41 C 0.2430(2) 0.4988(2) 0.60811(14) 0.0591(10) Uani 1 1 d . . .
H41 H 0.1992 0.4754 0.5959 0.071 Uiso 1 1 calc R . .
C42 C 0.2604(3) 0.5693(2) 0.59006(16) 0.0720(13) Uani 1 1 d . . .
H42 H 0.2288 0.5947 0.5654 0.086 Uiso 1 1 calc R . .
C43 C 0.2332(3) 0.4837(2) 0.30531(16) 0.0675(12) Uani 1 1 d . . .
H43 H 0.2158 0.5197 0.3305 0.081 Uiso 1 1 calc R . .
C44 C 0.27515(19) 0.38508(17) 0.66614(13) 0.0439(8) Uani 1 1 d . . .
H44A H 0.2946 0.3796 0.7042 0.053 Uiso 1 1 calc R . .
H44B H 0.2213 0.3770 0.6673 0.053 Uiso 1 1 calc R . .
C45 C 0.3709(2) 0.5628(2) 0.64507(17) 0.0640(11) Uani 1 1 d . . .
H45 H 0.4149 0.5855 0.6575 0.077 Uiso 1 1 calc R . .
C46 C 0.3256(3) 0.6021(2) 0.60888(17) 0.0694(12) Uani 1 1 d . . .
H46 H 0.3387 0.6502 0.5972 0.083 Uiso 1 1 calc R . .
N1 N 0.32019(17) 0.33212(15) 0.84490(11) 0.0432(7) Uani 1 1 d . . .
N2 N 0.44080(18) 0.14607(19) 0.81027(14) 0.0549(8) Uani 1 1 d . . .
N3 N 0.56928(19) 0.3238(2) 0.86217(12) 0.0644(10) Uani 1 1 d . . .
N4 N 0.30989(15) 0.32958(15) 0.62920(10) 0.0428(7) Uani 1 1 d . . .
H4 H 0.2923 0.3259 0.5955 0.051 Uiso 1 1 calc R . .
N5 N 0.14934(16) 0.27021(15) 0.31322(10) 0.0442(7) Uani 1 1 d . . .
H5 H 0.1705 0.2872 0.3433 0.053 Uiso 1 1 calc R . .
N6 N 0.19461(18) 0.41969(17) 0.30053(11) 0.0536(8) Uani 1 1 d . . .
N7 N 0.35521(17) 0.49403(16) 0.66335(12) 0.0500(7) Uani 1 1 d . . .
O1 O 0.31519(13) 0.31588(13) 0.79344(9) 0.0511(6) Uani 1 1 d . . .
O2 O 0.38622(14) 0.34677(14) 0.86307(9) 0.0499(6) Uani 1 1 d . . .
O3 O 0.47629(14) 0.16809(14) 0.76611(10) 0.0533(6) Uani 1 1 d . . .
O4 O 0.39922(16) 0.19455(15) 0.83302(12) 0.0683(8) Uani 1 1 d . . .
O5 O 0.44725(16) 0.08312(16) 0.82837(13) 0.0782(9) Uani 1 1 d . . .
O7 O 0.54479(15) 0.37798(16) 0.83343(11) 0.0644(7) Uani 1 1 d . . .
O8 O 0.26545(14) 0.33458(14) 0.87585(10) 0.0586(7) Uani 1 1 d . . .
O9 O 0.61947(18) 0.3313(2) 0.89721(12) 0.1073(13) Uani 1 1 d . . .
O10 O 0.53997(16) 0.26057(18) 0.85258(11) 0.0697(8) Uani 1 1 d . . .
O11 O 0.39421(13) 0.28353(12) 0.69100(8) 0.0425(6) Uani 1 1 d . . .
O13 O 0.06097(14) 0.19773(13) 0.27591(9) 0.0503(6) Uani 1 1 d . . .
O14 O 0.33905(14) 0.29780(11) 0.52286(8) 0.0447(6) Uani 1 1 d . . .
O15 O 0.14203(13) 0.28231(12) 0.42550(8) 0.0429(5) Uani 1 1 d . . .
O16 O 0.0381(2) 0.44784(16) 0.30444(14) 0.0657(8) Uani 1 1 d D . .
O17 O 0.43824(14) 0.42634(13) 0.74870(10) 0.0468(6) Uani 1 1 d D . .
Tb1 Tb 0.452630(9) 0.303491(9) 0.777969(5) 0.03583(6) Uani 1 1 d . . .
H17C H 0.412(2) 0.443(2) 0.7221(13) 0.091(16) Uiso 1 1 d D . .
H17D H 0.452(2) 0.4645(16) 0.7688(13) 0.073(14) Uiso 1 1 d D . .
H16C H 0.0837(15) 0.434(3) 0.311(2) 0.14(3) Uiso 1 1 d D . .
H16D H 0.020(3) 0.420(3) 0.2781(16) 0.12(2) Uiso 1 1 d D . .

loop_
_atom_site_aniso_label
_atom_site_aniso_U_11
_atom_site_aniso_U_22
_atom_site_aniso_U_33
_atom_site_aniso_U_23
_atom_site_aniso_U_13
_atom_site_aniso_U_12
C1 0.053(2) 0.0366(18) 0.050(2) 0.0022(15) -0.0154(16) -0.0017(16)
C3 0.049(2) 0.051(2) 0.0385(18) 0.0036(15) -0.0035(15) 0.0000(17)
C4 0.061(2) 0.052(2) 0.0289(16) -0.0005(14) -0.0082(15) -0.0093(18)
C5 0.0361(18) 0.0368(17) 0.0354(16) 0.0018(13) -0.0044(13) 0.0031(14)
C6 0.0367(17) 0.0343(17) 0.0375(17) 0.0023(13) -0.0067(13) 0.0044(14)
C7 0.054(2) 0.0439(19) 0.0232(15) -0.0007(13) -0.0070(14) -0.0058(17)
C8 0.068(3) 0.043(2) 0.053(2) 0.0042(17) -0.0072(19) 0.008(2)
C9 0.052(2) 0.055(2) 0.0429(19) -0.0015(17) -0.0051(16) 0.0036(19)
C10 0.057(2) 0.052(2) 0.052(2) 0.0185(18) -0.0021(17) -0.0032(19)
C11 0.055(2) 0.047(2) 0.067(2) 0.0129(19) -0.0139(19) -0.0123(19)
C12 0.051(2) 0.0397(18) 0.0248(15) 0.0016(13) -0.0091(13) 0.0047(16)
C13 0.067(2) 0.046(2) 0.0248(15) 0.0023(14) -0.0070(15) 0.0086(18)
C15 0.0409(19) 0.0328(17) 0.0320(16) -0.0025(13) -0.0053(13) 0.0016(14)
C16 0.058(2) 0.045(2) 0.0295(16) -0.0056(14) -0.0052(15) 0.0039(17)
C17 0.0355(17) 0.0294(16) 0.0311(15) -0.0013(12) -0.0039(12) 0.0003(13)
C18 0.048(2) 0.0424(18) 0.0329(16) 0.0017(14) -0.0066(14) 0.0032(16)
C19 0.057(2) 0.0421(19) 0.0435(19) -0.0102(15) -0.0001(17) 0.0121(18)
C26 0.060(2) 0.049(2) 0.0331(16) 0.0003(15) -0.0036(15) 0.0016(18)
C28 0.0396(19) 0.0376(17) 0.0375(17) -0.0007(14) -0.0075(14) 0.0058(15)
C29 0.047(2) 0.045(2) 0.0339(17) 0.0073(14) -0.0057(14) 0.0045(16)
C30 0.059(2) 0.042(2) 0.051(2) -0.0018(16) -0.0063(17) 0.0158(18)
C31 0.067(3) 0.040(2) 0.056(2) 0.0078(17) -0.0097(19) -0.0069(19)
C32 0.050(2) 0.050(2) 0.0427(19) 0.0067(16) -0.0079(16) -0.0035(18)
C33 0.0396(18) 0.0334(16) 0.0276(15) 0.0005(12) -0.0035(13) -0.0037(14)
C36 0.054(2) 0.059(2) 0.064(2) 0.0065(19) 0.0010(19) 0.010(2)
C37 0.048(3) 0.079(3) 0.088(3) 0.031(3) -0.005(2) -0.005(2)
C38 0.079(3) 0.058(3) 0.076(3) 0.020(2) -0.033(3) -0.018(2)
C40 0.049(2) 0.048(2) 0.0273(16) -0.0075(14) -0.0004(14) 0.0099(17)
C41 0.070(3) 0.060(3) 0.047(2) -0.0082(19) -0.0177(19) 0.011(2)
C42 0.108(4) 0.060(3) 0.048(2) 0.0066(19) -0.016(2) 0.019(3)
C43 0.101(4) 0.048(2) 0.053(2) -0.0008(19) -0.016(2) -0.004(2)
C44 0.050(2) 0.046(2) 0.0356(17) -0.0066(15) 0.0003(15) 0.0075(16)
C45 0.061(3) 0.064(3) 0.068(3) -0.004(2) 0.006(2) -0.007(2)
C46 0.096(4) 0.057(3) 0.055(2) 0.010(2) 0.015(2) 0.002(3)
N1 0.0498(19) 0.0420(16) 0.0377(16) 0.0005(12) 0.0068(14) 0.0012(14)
N2 0.051(2) 0.057(2) 0.057(2) 0.0114(17) -0.0084(15) -0.0029(17)
N3 0.050(2) 0.113(3) 0.0298(16) 0.0024(18) -0.0069(14) -0.013(2)
N4 0.0535(18) 0.0466(16) 0.0282(13) -0.0108(12) -0.0122(12) 0.0127(14)
N5 0.0541(18) 0.0481(16) 0.0305(14) 0.0028(12) -0.0100(12) -0.0059(15)
N6 0.072(2) 0.0494(19) 0.0399(16) 0.0006(14) -0.0001(15) -0.0011(17)
N7 0.0486(18) 0.0535(18) 0.0480(16) -0.0036(14) -0.0011(14) 0.0043(15)
O1 0.0501(15) 0.0709(17) 0.0323(12) -0.0011(11) -0.0014(10) 0.0000(13)
O2 0.0502(15) 0.0673(16) 0.0322(12) -0.0089(11) -0.0011(10) -0.0017(13)
O3 0.0626(16) 0.0498(14) 0.0475(15) 0.0034(11) 0.0035(12) 0.0058(13)
O4 0.073(2) 0.0642(18) 0.0681(18) 0.0054(14) 0.0196(15) 0.0045(16)
O5 0.079(2) 0.0549(17) 0.101(2) 0.0343(17) -0.0065(17) -0.0014(15)
O7 0.0688(18) 0.0740(18) 0.0505(15) -0.0026(14) -0.0125(14) -0.0114(15)
O8 0.0536(16) 0.0650(16) 0.0573(15) -0.0097(13) 0.0214(13) -0.0026(14)
O9 0.086(2) 0.182(4) 0.0542(18) 0.025(2) -0.0373(17) -0.048(2)
O10 0.070(2) 0.084(2) 0.0554(16) 0.0144(15) -0.0213(14) -0.0030(17)
O11 0.0553(15) 0.0461(13) 0.0262(11) -0.0028(9) -0.0091(10) 0.0065(11)
O13 0.0526(15) 0.0587(15) 0.0397(13) -0.0025(11) -0.0118(11) -0.0091(12)
O14 0.0697(17) 0.0400(12) 0.0245(10) 0.0001(9) -0.0078(10) 0.0160(12)
O15 0.0551(14) 0.0441(13) 0.0295(11) -0.0017(9) -0.0033(10) -0.0108(11)
O16 0.079(2) 0.0504(17) 0.068(2) 0.0049(15) 0.0223(16) -0.0080(17)
O17 0.0575(16) 0.0415(14) 0.0414(14) -0.0052(12) -0.0116(12) 0.0034(12)
Tb1 0.03964(10) 0.04609(10) 0.02177(8) -0.00087(6) -0.00143(6) 0.00311(8)

loop_
_atom_type_symbol
_atom_type_description
_atom_type_scat_dispersion_real
_atom_type_scat_dispersion_imag
_atom_type_scat_source
C C 0.0033 0.0016 'International Tables Vol C Tables 4.2.6.8 and 6.1.1.4'
H H 0.0000 0.0000 'International Tables Vol C Tables 4.2.6.8 and 6.1.1.4'
O O 0.0106 0.0060 'International Tables Vol C Tables 4.2.6.8 and 6.1.1.4'
Tb Tb -0.1723 4.1537 'International Tables Vol C Tables 4.2.6.8 and 6.1.1.4'
N N 0.0061 0.0033 'International Tables Vol C Tables 4.2.6.8 and 6.1.1.4'

loop_
_geom_angle_atom_site_label_1
_geom_angle_atom_site_label_2
_geom_angle_atom_site_label_3
_geom_angle
_geom_angle_site_symmetry_1
_geom_angle_site_symmetry_3
C11 C1 C6 121.6(3) . .
C10 C3 C5 120.5(3) . .
O15 C4 C7 107.9(2) . .
O15 C5 C3 123.2(3) . .
O15 C5 C6 117.1(3) . .
C3 C5 C6 119.7(3) . .
C1 C6 C5 118.1(3) . .
C1 C6 C28 117.1(3) . .
C5 C6 C28 124.8(3) . .
C9 C7 C12 119.2(3) . .
C9 C7 C4 118.1(3) . .
C12 C7 C4 122.7(3) . .
C9 C8 C31 120.2(3) . .
C8 C9 C7 120.5(3) . .
C11 C10 C3 120.5(3) . .
C10 C11 C1 119.6(3) . .
C32 C12 C7 119.3(3) . .
C32 C12 C13 119.2(3) . .
C7 C12 C13 121.4(3) . .
O14 C13 C12 106.2(2) . .
O14 C15 C16 122.6(3) . .
O14 C15 C17 116.8(3) . .
C16 C15 C17 120.5(3) . .
C19 C16 C15 119.6(3) . .
C18 C17 C15 117.8(3) . .
C18 C17 C33 116.7(3) . .
C15 C17 C33 125.4(3) . .
C30 C18 C17 121.8(3) . .
C30 C19 C16 121.2(3) . .
N5 C26 C29 111.8(3) . .
O13 C28 N5 119.6(3) . .
O13 C28 C6 119.4(3) . .
N5 C28 C6 121.0(3) . .
N6 C29 C36 122.3(3) . .
N6 C29 C26 116.0(3) . .
C36 C29 C26 121.7(3) . .
C18 C30 C19 119.1(3) . .
C32 C31 C8 120.1(3) . .
C31 C32 C12 120.6(3) . .
O11 C33 N4 122.2(3) . .
O11 C33 C17 119.8(3) . .
N4 C33 C17 117.9(2) . .
C37 C36 C29 119.0(4) . .
C38 C37 C36 119.4(4) . .
C37 C38 C43 118.4(4) . .
N7 C40 C41 122.3(3) . .
N7 C40 C44 116.1(3) . .
C41 C40 C44 121.6(3) . .
C42 C41 C40 119.2(4) . .
C41 C42 C46 118.9(4) . .
N6 C43 C38 123.6(4) . .
N4 C44 C40 110.0(3) . .
N7 C45 C46 123.4(4) . .
C45 C46 C42 118.9(4) . .
O8 N1 O1 122.3(3) . .
O8 N1 O2 121.7(3) . .
O1 N1 O2 116.0(3) . .
O5 N2 O4 122.8(3) . .
O5 N2 O3 121.8(4) . .
O4 N2 O3 115.4(3) . .
O9 N3 O7 122.3(4) . .
O9 N3 O10 121.3(4) . .
O7 N3 O10 116.3(3) . .
C33 N4 C44 126.0(3) . .
C28 N5 C26 123.5(3) . .
C29 N6 C43 117.2(3) . .
C45 N7 C40 117.3(3) . .
N1 O1 Tb1 95.36(18) . .
N1 O2 Tb1 95.92(16) . .
N2 O3 Tb1 97.0(2) . .
N2 O4 Tb1 94.9(2) . .
N3 O7 Tb1 96.0(2) . .
N3 O10 Tb1 96.5(2) . .
C33 O11 Tb1 170.0(2) . .
C28 O13 Tb1 149.3(2) . 4_456
C15 O14 C13 119.4(2) . .
C5 O15 C4 117.6(2) . .
O17 Tb1 O13 86.34(9) . 4_556
O17 Tb1 O11 80.23(8) . .
O13 Tb1 O11 83.36(8) 4_556 .
O17 Tb1 O2 83.98(8) . .
O13 Tb1 O2 148.82(8) 4_556 .
O11 Tb1 O2 123.74(8) . .
O17 Tb1 O3 155.80(8) . .
O13 Tb1 O3 77.60(8) 4_556 .
O11 Tb1 O3 80.02(8) . .
O2 Tb1 O3 118.83(8) . .
O17 Tb1 O10 125.21(10) . .
O13 Tb1 O10 82.29(9) 4_556 .
O11 Tb1 O10 149.62(9) . .
O2 Tb1 O10 79.34(9) . .
O3 Tb1 O10 70.81(9) . .
O17 Tb1 O1 81.41(8) . .
O13 Tb1 O1 154.68(8) 4_556 .
O11 Tb1 O1 72.79(8) . .
O2 Tb1 O1 51.52(7) . .
O3 Tb1 O1 105.79(8) . .
O10 Tb1 O1 122.80(8) . .
O17 Tb1 O7 74.09(9) . .
O13 Tb1 O7 75.23(9) 4_556 .
O11 Tb1 O7 147.31(8) . .
O2 Tb1 O7 73.61(8) . .
O3 Tb1 O7 118.01(9) . .
O10 Tb1 O7 51.16(10) . .
O1 Tb1 O7 121.69(8) . .
O17 Tb1 O4 147.31(9) . .
O13 Tb1 O4 126.29(9) 4_556 .
O11 Tb1 O4 99.79(9) . .
O2 Tb1 O4 68.72(8) . .
O3 Tb1 O4 51.00(8) . .
O10 Tb1 O4 68.35(10) . .
O1 Tb1 O4 67.72(9) . .
O7 Tb1 O4 112.76(9) . .

loop_
_geom_bond_atom_site_label_1
_geom_bond_atom_site_label_2
_geom_bond_distance
_geom_bond_site_symmetry_2
C1 C11 1.377(5) .
C1 C6 1.388(4) .
C3 C10 1.375(5) .
C3 C5 1.384(4) .
C4 O15 1.434(3) .
C4 C7 1.497(4) .
C5 O15 1.365(4) .
C5 C6 1.406(4) .
C6 C28 1.487(4) .
C7 C9 1.385(4) .
C7 C12 1.406(5) .
C8 C9 1.373(5) .
C8 C31 1.381(5) .
C10 C11 1.368(5) .
C12 C32 1.384(4) .
C12 C13 1.487(4) .
C13 O14 1.450(3) .
C15 O14 1.367(3) .
C15 C16 1.382(4) .
C15 C17 1.405(4) .
C16 C19 1.378(4) .
C17 C18 1.394(4) .
C17 C33 1.493(4) .
C18 C30 1.374(4) .
C19 C30 1.377(5) .
C26 N5 1.461(4) .
C26 C29 1.498(5) .
C28 O13 1.256(4) .
C28 N5 1.313(4) .
C29 N6 1.335(4) .
C29 C36 1.379(5) .
C31 C32 1.369(5) .
C33 O11 1.248(3) .
C33 N4 1.323(4) .
C36 C37 1.375(6) .
C37 C38 1.353(6) .
C38 C43 1.374(6) .
C40 N7 1.344(4) .
C40 C41 1.386(5) .
C40 C44 1.494(4) .
C41 C42 1.362(5) .
C42 C46 1.374(6) .
C43 N6 1.336(5) .
C44 N4 1.458(4) .
C45 N7 1.330(5) .
C45 C46 1.370(5) .
N1 O8 1.221(3) .
N1 O1 1.255(3) .
N1 O2 1.280(3) .
N2 O5 1.206(4) .
N2 O4 1.259(4) .
N2 O3 1.283(4) .
N3 O9 1.227(4) .
N3 O7 1.259(4) .
N3 O10 1.262(4) .
O1 Tb1 2.486(2) .
O2 Tb1 2.460(2) .
O3 Tb1 2.465(2) .
O4 Tb1 2.524(3) .
O7 Tb1 2.486(2) .
O10 Tb1 2.475(2) .
O11 Tb1 2.334(2) .
O13 Tb1 2.314(2) 4_456
O17 Tb1 2.310(2) .
Tb1 O13 2.314(2) 4_556

loop_
_geom_torsion_atom_site_label_1
_geom_torsion_atom_site_label_2
_geom_torsion_atom_site_label_3
_geom_torsion_atom_site_label_4
_geom_torsion
_geom_torsion_site_symmetry_1
_geom_torsion_site_symmetry_2
_geom_torsion_site_symmetry_3
_geom_torsion_site_symmetry_4
C10 C3 C5 O15 -179.2(3) . . . .
C10 C3 C5 C6 1.6(5) . . . .
C11 C1 C6 C5 1.3(5) . . . .
C11 C1 C6 C28 -177.0(3) . . . .
O15 C5 C6 C1 178.5(3) . . . .
C3 C5 C6 C1 -2.2(5) . . . .
O15 C5 C6 C28 -3.3(5) . . . .
C3 C5 C6 C28 176.0(3) . . . .
O15 C4 C7 C9 93.6(3) . . . .
O15 C4 C7 C12 -87.0(3) . . . .
C31 C8 C9 C7 0.1(5) . . . .
C12 C7 C9 C8 0.1(5) . . . .
C4 C7 C9 C8 179.5(3) . . . .
C5 C3 C10 C11 0.0(5) . . . .
C3 C10 C11 C1 -0.9(6) . . . .
C6 C1 C11 C10 0.2(5) . . . .
C9 C7 C12 C32 -0.2(4) . . . .
C4 C7 C12 C32 -179.5(3) . . . .
C9 C7 C12 C13 178.1(3) . . . .
C4 C7 C12 C13 -1.3(4) . . . .
C32 C12 C13 O14 98.5(3) . . . .
C7 C12 C13 O14 -79.7(3) . . . .
O14 C15 C16 C19 -179.0(3) . . . .
C17 C15 C16 C19 1.5(5) . . . .
O14 C15 C17 C18 179.7(3) . . . .
C16 C15 C17 C18 -0.7(5) . . . .
O14 C15 C17 C33 0.3(5) . . . .
C16 C15 C17 C33 179.9(3) . . . .
C15 C17 C18 C30 -0.4(5) . . . .
C33 C17 C18 C30 179.0(3) . . . .
C15 C16 C19 C30 -1.0(5) . . . .
C1 C6 C28 O13 13.7(4) . . . .
C5 C6 C28 O13 -164.6(3) . . . .
C1 C6 C28 N5 -164.1(3) . . . .
C5 C6 C28 N5 17.7(5) . . . .
N5 C26 C29 N6 -44.3(4) . . . .
N5 C26 C29 C36 139.0(3) . . . .
C17 C18 C30 C19 0.9(5) . . . .
C16 C19 C30 C18 -0.1(5) . . . .
C9 C8 C31 C32 -0.3(5) . . . .
C8 C31 C32 C12 0.2(5) . . . .
C7 C12 C32 C31 0.0(4) . . . .
C13 C12 C32 C31 -178.3(3) . . . .
C18 C17 C33 O11 16.6(4) . . . .
C15 C17 C33 O11 -164.0(3) . . . .
C18 C17 C33 N4 -161.3(3) . . . .
C15 C17 C33 N4 18.1(5) . . . .
N6 C29 C36 C37 -0.4(5) . . . .
C26 C29 C36 C37 176.1(3) . . . .
C29 C36 C37 C38 1.6(6) . . . .
C36 C37 C38 C43 -1.4(6) . . . .
N7 C40 C41 C42 -0.2(5) . . . .
C44 C40 C41 C42 180.0(3) . . . .
C40 C41 C42 C46 0.1(6) . . . .
C37 C38 C43 N6 0.0(6) . . . .
N7 C40 C44 N4 -87.9(3) . . . .
C41 C40 C44 N4 91.9(4) . . . .
N7 C45 C46 C42 -0.2(6) . . . .
C41 C42 C46 C45 0.1(6) . . . .
O11 C33 N4 C44 2.3(5) . . . .
C17 C33 N4 C44 -179.9(3) . . . .
C40 C44 N4 C33 112.9(4) . . . .
O13 C28 N5 C26 -3.9(5) . . . .
C6 C28 N5 C26 173.8(3) . . . .
C29 C26 N5 C28 164.8(3) . . . .
C36 C29 N6 C43 -0.9(5) . . . .
C26 C29 N6 C43 -177.6(3) . . . .
C38 C43 N6 C29 1.1(5) . . . .
C46 C45 N7 C40 0.0(5) . . . .
C41 C40 N7 C45 0.2(5) . . . .
C44 C40 N7 C45 -180.0(3) . . . .
O8 N1 O1 Tb1 -169.9(3) . . . .
O2 N1 O1 Tb1 10.7(3) . . . .
O8 N1 O2 Tb1 169.8(3) . . . .
O1 N1 O2 Tb1 -10.9(3) . . . .
O5 N2 O3 Tb1 -166.9(3) . . . .
O4 N2 O3 Tb1 13.1(3) . . . .
O5 N2 O4 Tb1 167.2(3) . . . .
O3 N2 O4 Tb1 -12.8(3) . . . .
O9 N3 O7 Tb1 178.7(3) . . . .
O10 N3 O7 Tb1 -0.5(3) . . . .
O9 N3 O10 Tb1 -178.7(3) . . . .
O7 N3 O10 Tb1 0.5(3) . . . .
N4 C33 O11 Tb1 -62.6(14) . . . .
C17 C33 O11 Tb1 119.6(12) . . . .
N5 C28 O13 Tb1 -107.6(4) . . . 4_456
C6 C28 O13 Tb1 74.6(5) . . . 4_456
C16 C15 O14 C13 -4.8(5) . . . .
C17 C15 O14 C13 174.8(3) . . . .
C12 C13 O14 C15 -176.2(3) . . . .
C3 C5 O15 C4 -0.8(4) . . . .
C6 C5 O15 C4 178.4(3) . . . .
C7 C4 O15 C5 -178.3(3) . . . .
C33 O11 Tb1 O17 16.0(12) . . . .
C33 O11 Tb1 O13 -71.4(12) . . . 4_556
C33 O11 Tb1 O2 92.0(12) . . . .
C33 O11 Tb1 O3 -149.9(12) . . . .
C33 O11 Tb1 O10 -133.6(12) . . . .
C33 O11 Tb1 O1 100.0(12) . . . .
C33 O11 Tb1 O7 -22.4(13) . . . .
C33 O11 Tb1 O4 162.8(12) . . . .
N1 O2 Tb1 O17 90.07(19) . . . .
N1 O2 Tb1 O13 162.73(17) . . . 4_556
N1 O2 Tb1 O11 16.1(2) . . . .
N1 O2 Tb1 O3 -81.39(19) . . . .
N1 O2 Tb1 O10 -142.4(2) . . . .
N1 O2 Tb1 O1 6.27(16) . . . .
N1 O2 Tb1 O7 165.2(2) . . . .
N1 O2 Tb1 O4 -71.59(19) . . . .
N2 O3 Tb1 O17 -154.7(2) . . . .
N2 O3 Tb1 O13 155.7(2) . . . 4_556
N2 O3 Tb1 O11 -119.0(2) . . . .
N2 O3 Tb1 O2 4.2(2) . . . .
N2 O3 Tb1 O10 69.66(19) . . . .
N2 O3 Tb1 O1 -50.2(2) . . . .
N2 O3 Tb1 O7 90.1(2) . . . .
N2 O3 Tb1 O4 -7.58(18) . . . .
N3 O10 Tb1 O17 -3.0(3) . . . .
N3 O10 Tb1 O13 76.9(2) . . . 4_556
N3 O10 Tb1 O11 139.5(2) . . . .
N3 O10 Tb1 O2 -77.7(2) . . . .
N3 O10 Tb1 O3 156.4(2) . . . .
N3 O10 Tb1 O1 -106.7(2) . . . .
N3 O10 Tb1 O7 -0.3(2) . . . .
N3 O10 Tb1 O4 -148.9(2) . . . .
N1 O1 Tb1 O17 -95.51(18) . . . .
N1 O1 Tb1 O13 -157.48(19) . . . 4_556
N1 O1 Tb1 O11 -177.87(19) . . . .
N1 O1 Tb1 O2 -6.39(17) . . . .
N1 O1 Tb1 O3 108.15(18) . . . .
N1 O1 Tb1 O10 31.1(2) . . . .
N1 O1 Tb1 O7 -30.3(2) . . . .
N1 O1 Tb1 O4 73.51(18) . . . .
N3 O7 Tb1 O17 177.9(2) . . . .
N3 O7 Tb1 O13 -91.7(2) . . . 4_556
N3 O7 Tb1 O11 -142.5(2) . . . .
N3 O7 Tb1 O2 89.7(2) . . . .
N3 O7 Tb1 O3 -24.7(2) . . . .
N3 O7 Tb1 O10 0.3(2) . . . .
N3 O7 Tb1 O1 108.9(2) . . . .
N3 O7 Tb1 O4 31.9(2) . . . .
N2 O4 Tb1 O17 163.37(18) . . . .
N2 O4 Tb1 O13 -12.7(3) . . . 4_556
N2 O4 Tb1 O11 76.2(2) . . . .
N2 O4 Tb1 O2 -161.2(2) . . . .
N2 O4 Tb1 O3 7.70(18) . . . .
N2 O4 Tb1 O10 -74.6(2) . . . .
N2 O4 Tb1 O1 143.0(2) . . . .
N2 O4 Tb1 O7 -100.7(2) . . . .
